data_2213716
loop_
_publ_author_name
'Kirsten, Leo'
'Steyl, Gideon'
'Roodt, Andreas'

_publ_section_title
;
 Tris(1-naphthyl) phosphite
;
_journal_coeditor_code CF2097
_journal_issue 6
_journal_name_full 'Acta Crystallographica Section E'
_journal_page_first o2828
_journal_page_last o2830
_journal_paper_doi 10.1107/S1600536807019629
_journal_volume 63
_journal_year 2007
_chemical_formula_iupac 'C30 H21 O3 P'
_chemical_formula_moiety 'C30 H21 O3 P'
_chemical_formula_sum 'C30 H21 O3 P'
_chemical_formula_weight 460.44
_chemical_name_systematic
;
Tris(1-naphthyl) phosphite
;
_space_group_IT_number 2
_symmetry_cell_setting triclinic
_symmetry_space_group_name_Hall '-P 1'
_symmetry_space_group_name_H-M 'P -1'
_atom_sites_solution_hydrogens geom
_atom_sites_solution_primary direct
_atom_sites_solution_secondary difmap
_audit_creation_method SHELXL-97
_cell_angle_alpha 106.782(2)
_cell_angle_beta 97.780(2)
_cell_angle_gamma 92.8900(10)
_cell_formula_units_Z 2
_cell_length_a 7.5057(2)
_cell_length_b 10.8272(4)
_cell_length_c 14.6167(5)
_cell_measurement_reflns_used 5337
_cell_measurement_temperature 100(2)
_cell_measurement_theta_max 28.31
_cell_measurement_theta_min 2.25
_cell_volume 1121.75(7)
_computing_cell_refinement 'SAINT-Plus (Bruker, 2004)'
_computing_data_collection 'APEX2 (Bruker, 2005)'
_computing_data_reduction SAINT-Plus
_computing_molecular_graphics 'DIAMOND (Brandenburg & Putz, 2006)'
_computing_publication_material SHELXL97
_computing_structure_refinement 'SHELXL97 (Sheldrick, 1997)'
_computing_structure_solution 'SHELXS97 (Sheldrick, 1997)'
_diffrn_ambient_temperature 100(2)
_diffrn_detector_area_resol_mean 512
_diffrn_measured_fraction_theta_full 0.99
_diffrn_measured_fraction_theta_max 0.99
_diffrn_measurement_device_type
;
Bruker X8 APEXII
;
_diffrn_measurement_method '\f and \w'
_diffrn_radiation_monochromator graphite
_diffrn_radiation_source 'fine-focus sealed tube'
_diffrn_radiation_type MoK\a
_diffrn_radiation_wavelength 0.71073
_diffrn_reflns_av_R_equivalents 0.0370
_diffrn_reflns_av_sigmaI/netI 0.0369
_diffrn_reflns_limit_h_max 9
_diffrn_reflns_limit_h_min -9
_diffrn_reflns_limit_k_max 14
_diffrn_reflns_limit_k_min -14
_diffrn_reflns_limit_l_max 19
_diffrn_reflns_limit_l_min -19
_diffrn_reflns_number 19931
_diffrn_reflns_theta_full 28.0
_diffrn_reflns_theta_max 28.00
_diffrn_reflns_theta_min 2.08
_diffrn_standards_number 0
_exptl_absorpt_coefficient_mu 0.154
_exptl_absorpt_correction_T_max 0.985
_exptl_absorpt_correction_T_min 0.964
_exptl_absorpt_correction_type multi-scan
_exptl_absorpt_process_details '(SADABS; Bruker, 1998)'
_exptl_crystal_colour colourless
_exptl_crystal_density_diffrn 1.363
_exptl_crystal_density_method 'not measured'
_exptl_crystal_description block
_exptl_crystal_F_000 480
_exptl_crystal_size_max 0.24
_exptl_crystal_size_mid 0.12
_exptl_crystal_size_min 0.10
_refine_diff_density_max 0.38
_refine_diff_density_min -0.38
_refine_ls_extinction_method none
_refine_ls_goodness_of_fit_ref 1.04
_refine_ls_hydrogen_treatment constr
_refine_ls_matrix_type full
_refine_ls_number_parameters 307
_refine_ls_number_reflns 5403
_refine_ls_number_restraints 0
_refine_ls_restrained_S_all 1.04
_refine_ls_R_factor_all 0.052
_refine_ls_R_factor_gt 0.040
_refine_ls_shift/su_max 0.000
_refine_ls_shift/su_mean 0.000
_refine_ls_structure_factor_coef Fsqd
_refine_ls_weighting_details 'calc w=1/[\s^2^(Fo^2^)+(0.0485P)^2^+0.4566P] where P=(Fo^2^+2Fc^2^)/3'
_refine_ls_weighting_scheme calc
_refine_ls_wR_factor_gt 0.099
_refine_ls_wR_factor_ref 0.106
_reflns_number_gt 4452
_reflns_number_total 5403
_reflns_threshold_expression I>2\s(I)
_cod_data_source_file cf2097.cif
_cod_data_source_block I
_cod_original_cell_volume 1121.75(6)
_cod_database_code 2213716
_cod_database_fobs_code 2213716

loop_
_symmetry_equiv_pos_as_xyz
'x, y, z'
'-x, -y, -z'

loop_
_atom_site_type_symbol
_atom_site_label
_atom_site_fract_x
_atom_site_fract_y
_atom_site_fract_z
_atom_site_U_iso_or_equiv
_atom_site_adp_type
_atom_site_calc_flag
_atom_site_refinement_flags
_atom_site_occupancy
P P 0.20126(5) 0.62334(4) 0.18790(3) 0.01547(10) Uani d . 1
O O1 0.38719(14) 0.55003(10) 0.17832(7) 0.0170(2) Uani d . 1
O O2 0.22280(14) 0.65535(10) 0.30562(7) 0.0171(2) Uani d . 1
O O3 0.27689(13) 0.75907(10) 0.17675(7) 0.0161(2) Uani d . 1
C C11 0.3803(2) 0.41869(14) 0.17032(10) 0.0156(3) Uani d . 1
C C12 0.52499(19) 0.35270(14) 0.13158(10) 0.0152(3) Uani d . 1
C C13 0.6688(2) 0.41668(15) 0.10347(10) 0.0173(3) Uani d . 1
H H13 0.6704 0.5067 0.1102 0.021 Uiso calc R 1
C C14 0.8051(2) 0.34810(16) 0.06664(11) 0.0207(3) Uani d . 1
H H14 0.9009 0.3910 0.0478 0.025 Uiso calc R 1
C C15 0.8043(2) 0.21501(16) 0.05652(11) 0.0230(3) Uani d . 1
H H15 0.8998 0.1690 0.0310 0.028 Uiso calc R 1
C C16 0.6676(2) 0.15085(16) 0.08287(11) 0.0207(3) Uani d . 1
H H16 0.6687 0.0608 0.0753 0.025 Uiso calc R 1
C C17 0.5241(2) 0.21812(15) 0.12147(10) 0.0171(3) Uani d . 1
C C18 0.3808(2) 0.15365(15) 0.14905(11) 0.0203(3) Uani d . 1
H H18 0.3794 0.0635 0.1418 0.024 Uiso calc R 1
C C19 0.2450(2) 0.22087(15) 0.18594(11) 0.0216(3) Uani d . 1
H H19 0.1494 0.1769 0.2041 0.026 Uiso calc R 1
C C110 0.2441(2) 0.35488(15) 0.19756(11) 0.0196(3) Uani d . 1
H H110 0.1494 0.4007 0.2242 0.024 Uiso calc R 1
C C21 0.0805(2) 0.67074(14) 0.35833(10) 0.0149(3) Uani d . 1
C C22 0.12295(19) 0.65795(14) 0.45288(10) 0.0147(3) Uani d . 1
C C23 0.2957(2) 0.62959(14) 0.48984(11) 0.0182(3) Uani d . 1
H H23 0.3886 0.6175 0.4508 0.022 Uiso calc R 1
C C24 0.3286(2) 0.61969(16) 0.58180(12) 0.0230(3) Uani d . 1
H H24 0.4449 0.6015 0.6064 0.028 Uiso calc R 1
C C25 0.1922(2) 0.63610(15) 0.64034(11) 0.0232(3) Uani d . 1
H H25 0.2166 0.6287 0.7039 0.028 Uiso calc R 1
C C26 0.0248(2) 0.66264(15) 0.60574(11) 0.0205(3) Uani d . 1
H H26 -0.0666 0.6729 0.6457 0.025 Uiso calc R 1
C C27 -0.0151(2) 0.67516(14) 0.51161(10) 0.0160(3) Uani d . 1
C C28 -0.1879(2) 0.70372(15) 0.47510(11) 0.0200(3) Uani d . 1
H H28 -0.2802 0.7156 0.5146 0.024 Uiso calc R 1
C C29 -0.2228(2) 0.71431(16) 0.38363(12) 0.0215(3) Uani d . 1
H H29 -0.3395 0.7324 0.3597 0.026 Uiso calc R 1
C C210 -0.0868(2) 0.69869(15) 0.32426(11) 0.0183(3) Uani d . 1
H H210 -0.1114 0.7075 0.2611 0.022 Uiso calc R 1
C C31 0.40992(19) 0.85082(14) 0.24061(10) 0.0149(3) Uani d . 1
C C32 0.57929(19) 0.86504(14) 0.20994(10) 0.0139(3) Uani d . 1
C C33 0.6219(2) 0.78828(14) 0.12072(10) 0.0156(3) Uani d . 1
H H33 0.5351 0.7228 0.0783 0.019 Uiso calc R 1
C C34 0.7873(2) 0.80794(15) 0.09528(11) 0.0179(3) Uani d . 1
H H34 0.8143 0.7561 0.0352 0.021 Uiso calc R 1
C C35 0.9184(2) 0.90466(15) 0.15754(11) 0.0189(3) Uani d . 1
H H35 1.0330 0.9174 0.1392 0.023 Uiso calc R 1
C C36 0.8808(2) 0.98001(15) 0.24417(11) 0.0184(3) Uani d . 1
H H36 0.9700 1.0445 0.2856 0.022 Uiso calc R 1
C C37 0.7105(2) 0.96315(14) 0.27295(10) 0.0156(3) Uani d . 1
C C38 0.6678(2) 1.04133(15) 0.36173(11) 0.0206(3) Uani d . 1
H H38 0.7560 1.1056 0.4044 0.025 Uiso calc R 1
C C39 0.5014(2) 1.02521(15) 0.38660(11) 0.0215(3) Uani d . 1
H H39 0.4740 1.0796 0.4457 0.026 Uiso calc R 1
C C310 0.3697(2) 0.92871(15) 0.32542(11) 0.0189(3) Uani d . 1
H H310 0.2540 0.9180 0.3431 0.023 Uiso calc R 1

loop_
_atom_site_aniso_label
_atom_site_aniso_U_11
_atom_site_aniso_U_22
_atom_site_aniso_U_33
_atom_site_aniso_U_12
_atom_site_aniso_U_13
_atom_site_aniso_U_23
P 0.01312(19) 0.0168(2) 0.01596(19) 0.00086(14) 0.00321(14) 0.00375(14)
O1 0.0159(5) 0.0146(5) 0.0213(5) 0.0027(4) 0.0068(4) 0.0046(4)
O2 0.0144(5) 0.0215(6) 0.0155(5) 0.0019(4) 0.0048(4) 0.0045(4)
O3 0.0130(5) 0.0173(5) 0.0175(5) 0.0005(4) 0.0011(4) 0.0050(4)
C11 0.0167(7) 0.0150(7) 0.0142(6) 0.0018(6) 0.0016(5) 0.0031(5)
C12 0.0138(7) 0.0189(7) 0.0118(6) 0.0023(6) 0.0001(5) 0.0037(5)
C13 0.0146(7) 0.0199(7) 0.0150(7) 0.0012(6) 0.0008(5) 0.0025(6)
C14 0.0138(7) 0.0277(9) 0.0186(7) 0.0005(6) 0.0021(6) 0.0044(6)
C15 0.0174(8) 0.0276(9) 0.0213(8) 0.0084(6) 0.0026(6) 0.0022(6)
C16 0.0201(8) 0.0205(8) 0.0204(7) 0.0078(6) 0.0008(6) 0.0044(6)
C17 0.0176(7) 0.0194(8) 0.0130(6) 0.0039(6) -0.0006(5) 0.0039(5)
C18 0.0242(8) 0.0168(7) 0.0210(7) 0.0027(6) 0.0020(6) 0.0079(6)
C19 0.0233(8) 0.0210(8) 0.0229(8) -0.0002(6) 0.0071(6) 0.0092(6)
C110 0.0192(8) 0.0210(8) 0.0203(7) 0.0037(6) 0.0076(6) 0.0066(6)
C21 0.0154(7) 0.0132(7) 0.0162(7) 0.0006(5) 0.0056(5) 0.0034(5)
C22 0.0156(7) 0.0110(7) 0.0161(7) 0.0001(5) 0.0017(5) 0.0025(5)
C23 0.0153(7) 0.0155(7) 0.0215(7) 0.0011(6) 0.0019(6) 0.0025(6)
C24 0.0207(8) 0.0203(8) 0.0242(8) 0.0002(6) -0.0069(6) 0.0057(6)
C25 0.0314(9) 0.0200(8) 0.0159(7) -0.0027(7) -0.0018(6) 0.0053(6)
C26 0.0274(8) 0.0165(7) 0.0167(7) -0.0015(6) 0.0058(6) 0.0029(6)
C27 0.0182(7) 0.0126(7) 0.0164(7) 0.0001(6) 0.0040(6) 0.0027(5)
C28 0.0186(8) 0.0197(8) 0.0232(8) 0.0030(6) 0.0090(6) 0.0060(6)
C29 0.0162(7) 0.0237(8) 0.0272(8) 0.0067(6) 0.0040(6) 0.0107(7)
C210 0.0189(8) 0.0204(8) 0.0175(7) 0.0032(6) 0.0024(6) 0.0086(6)
C31 0.0143(7) 0.0132(7) 0.0177(7) 0.0015(5) 0.0006(5) 0.0061(5)
C32 0.0133(7) 0.0127(7) 0.0168(7) 0.0028(5) 0.0013(5) 0.0063(5)
C33 0.0157(7) 0.0157(7) 0.0152(7) 0.0025(6) 0.0005(5) 0.0052(5)
C34 0.0192(7) 0.0194(8) 0.0171(7) 0.0068(6) 0.0053(6) 0.0068(6)
C35 0.0140(7) 0.0208(8) 0.0256(8) 0.0038(6) 0.0050(6) 0.0115(6)
C36 0.0148(7) 0.0173(7) 0.0231(7) -0.0006(6) -0.0002(6) 0.0078(6)
C37 0.0166(7) 0.0129(7) 0.0182(7) 0.0023(6) 0.0018(6) 0.0063(6)
C38 0.0253(8) 0.0133(7) 0.0202(7) -0.0006(6) 0.0026(6) 0.0012(6)
C39 0.0290(9) 0.0152(7) 0.0197(7) 0.0039(6) 0.0080(6) 0.0021(6)
C310 0.0193(8) 0.0175(7) 0.0219(7) 0.0044(6) 0.0078(6) 0.0065(6)

loop_
_atom_type_symbol
_atom_type_description
_atom_type_scat_dispersion_real
_atom_type_scat_dispersion_imag
_atom_type_scat_source
C C 0.0033 0.0016 'International Tables Vol C Tables 4.2.6.8 and 6.1.1.4'
H H 0.0000 0.0000 'International Tables Vol C Tables 4.2.6.8 and 6.1.1.4'
O O 0.0106 0.0060 'International Tables Vol C Tables 4.2.6.8 and 6.1.1.4'
P P 0.1023 0.0942 'International Tables Vol C Tables 4.2.6.8 and 6.1.1.4'

loop_
_geom_angle_atom_site_label_1
_geom_angle_atom_site_label_2
_geom_angle_atom_site_label_3
_geom_angle
_geom_angle_publ_flag
O2 P O1 94.73(5) y
O3 P O1 98.02(5) y
O3 P O2 101.91(6) y
C11 O1 P 119.03(9) ?
C21 O2 P 124.86(9) ?
C31 O3 P 127.49(9) ?
C110 C11 O1 123.07(13) ?
C110 C11 C12 121.17(14) ?
O1 C11 C12 115.75(13) ?
C17 C12 C11 118.04(13) ?
C17 C12 C13 119.60(14) ?
C11 C12 C13 122.36(14) ?
C14 C13 C12 119.83(15) ?
C14 C13 H13 120.1 ?
C12 C13 H13 120.1 ?
C13 C14 C15 120.61(15) ?
C13 C14 H14 119.7 ?
C15 C14 H14 119.7 ?
C16 C15 C14 120.85(15) ?
C16 C15 H15 119.6 ?
C14 C15 H15 119.6 ?
C15 C16 C17 120.39(15) ?
C15 C16 H16 119.8 ?
C17 C16 H16 119.8 ?
C18 C17 C16 121.40(14) ?
C18 C17 C12 119.88(14) ?
C16 C17 C12 118.72(14) ?
C19 C18 C17 120.05(14) ?
C19 C18 H18 120.0 ?
C17 C18 H18 120.0 ?
C18 C19 C110 121.03(15) ?
C18 C19 H19 119.5 ?
C110 C19 H19 119.5 ?
C11 C110 C19 119.83(14) ?
C11 C110 H110 120.1 ?
C19 C110 H110 120.1 ?
C210 C21 O2 123.56(13) ?
C210 C21 C22 121.87(13) ?
O2 C21 C22 114.56(13) ?
C27 C22 C23 119.57(13) ?
C27 C22 C21 117.62(13) ?
C23 C22 C21 122.81(13) ?
C24 C23 C22 120.00(14) ?
C24 C23 H23 120.0 ?
C22 C23 H23 120.0 ?
C23 C24 C25 120.78(15) ?
C23 C24 H24 119.6 ?
C25 C24 H24 119.6 ?
C26 C25 C24 120.00(14) ?
C26 C25 H25 120.0 ?
C24 C25 H25 120.0 ?
C25 C26 C27 121.32(15) ?
C25 C26 H26 119.3 ?
C27 C26 H26 119.3 ?
C26 C27 C28 121.88(14) ?
C26 C27 C22 118.32(14) ?
C28 C27 C22 119.80(13) ?
C29 C28 C27 120.50(14) ?
C29 C28 H28 119.8 ?
C27 C28 H28 119.8 ?
C28 C29 C210 120.64(14) ?
C28 C29 H29 119.7 ?
C210 C29 H29 119.7 ?
C21 C210 C29 119.57(14) ?
C21 C210 H210 120.2 ?
C29 C210 H210 120.2 ?
C310 C31 O3 119.90(13) ?
C310 C31 C32 122.43(14) ?
O3 C31 C32 117.50(12) ?
C33 C32 C31 123.44(13) ?
C33 C32 C37 119.35(13) ?
C31 C32 C37 117.21(13) ?
C34 C33 C32 120.40(14) ?
C34 C33 H33 119.8 ?
C32 C33 H33 119.8 ?
C33 C34 C35 120.60(14) ?
C33 C34 H34 119.7 ?
C35 C34 H34 119.7 ?
C36 C35 C34 120.18(14) ?
C36 C35 H35 119.9 ?
C34 C35 H35 119.9 ?
C35 C36 C37 120.94(14) ?
C35 C36 H36 119.5 ?
C37 C36 H36 119.5 ?
C36 C37 C38 121.89(14) ?
C36 C37 C32 118.53(13) ?
C38 C37 C32 119.58(14) ?
C39 C38 C37 120.70(14) ?
C39 C38 H38 119.6 ?
C37 C38 H38 119.6 ?
C38 C39 C310 120.62(14) ?
C38 C39 H39 119.7 ?
C310 C39 H39 119.7 ?
C31 C310 C39 119.43(14) ?
C31 C310 H310 120.3 ?
C39 C310 H310 120.3 ?

loop_
_geom_bond_atom_site_label_1
_geom_bond_atom_site_label_2
_geom_bond_distance
_geom_bond_publ_flag
P O1 1.6425(11) y
P O2 1.6376(11) y
P O3 1.6086(11) y
O1 C11 1.3906(18) y
O2 C21 1.3889(17) y
O3 C31 1.4026(17) y
C11 C110 1.371(2) ?
C11 C12 1.422(2) ?
C12 C17 1.421(2) ?
C12 C13 1.422(2) ?
C13 C14 1.372(2) ?
C13 H13 0.950 ?
C14 C15 1.405(2) ?
C14 H14 0.950 ?
C15 C16 1.369(2) ?
C15 H15 0.950 ?
C16 C17 1.419(2) ?
C16 H16 0.950 ?
C17 C18 1.418(2) ?
C18 C19 1.362(2) ?
C18 H18 0.950 ?
C19 C110 1.412(2) ?
C19 H19 0.950 ?
C110 H110 0.950 ?
C21 C210 1.368(2) ?
C21 C22 1.424(2) ?
C22 C27 1.419(2) ?
C22 C23 1.419(2) ?
C23 C24 1.369(2) ?
C23 H23 0.950 ?
C24 C25 1.407(2) ?
C24 H24 0.950 ?
C25 C26 1.366(2) ?
C25 H25 0.950 ?
C26 C27 1.415(2) ?
C26 H26 0.950 ?
C27 C28 1.418(2) ?
C28 C29 1.366(2) ?
C28 H28 0.950 ?
C29 C210 1.412(2) ?
C29 H29 0.950 ?
C210 H210 0.950 ?
C31 C310 1.365(2) ?
C31 C32 1.420(2) ?
C32 C33 1.417(2) ?
C32 C37 1.425(2) ?
C33 C34 1.367(2) ?
C33 H33 0.950 ?
C34 C35 1.413(2) ?
C34 H34 0.950 ?
C35 C36 1.368(2) ?
C35 H35 0.950 ?
C36 C37 1.417(2) ?
C36 H36 0.950 ?
C37 C38 1.417(2) ?
C38 C39 1.364(2) ?
C38 H38 0.950 ?
C39 C310 1.409(2) ?
C39 H39 0.950 ?
C310 H310 0.950 ?

loop_
_geom_torsion_atom_site_label_1
_geom_torsion_atom_site_label_2
_geom_torsion_atom_site_label_3
_geom_torsion_atom_site_label_4
_geom_torsion
_geom_torsion_publ_flag
O3 P O1 C11 -171.12(10) ?
O2 P O1 C11 86.13(10) y
O3 P O2 C21 107.89(11) y
O1 P O2 C21 -152.88(11) ?
O2 P O3 C31 30.61(12) ?
O1 P O3 C31 -65.99(12) y
P O1 C11 C110 -19.62(18) ?
P O1 C11 C12 160.36(10) y
C110 C11 C12 C17 0.2(2) ?
O1 C11 C12 C17 -179.74(12) ?
C110 C11 C12 C13 -179.48(14) ?
O1 C11 C12 C13 0.5(2) ?
C17 C12 C13 C14 0.2(2) ?
C11 C12 C13 C14 179.88(14) ?
C12 C13 C14 C15 -0.1(2) ?
C13 C14 C15 C16 0.2(2) ?
C14 C15 C16 C17 -0.3(2) ?
C15 C16 C17 C18 179.83(14) ?
C15 C16 C17 C12 0.4(2) ?
C11 C12 C17 C18 0.5(2) ?
C13 C12 C17 C18 -179.77(13) ?
C11 C12 C17 C16 179.98(13) ?
C13 C12 C17 C16 -0.3(2) ?
C16 C17 C18 C19 179.97(14) ?
C12 C17 C18 C19 -0.6(2) ?
C17 C18 C19 C110 -0.1(2) ?
O1 C11 C110 C19 179.07(13) ?
C12 C11 C110 C19 -0.9(2) ?
C18 C19 C110 C11 0.8(2) ?
P O2 C21 C210 -19.9(2) ?
P O2 C21 C22 161.44(10) y
C210 C21 C22 C27 0.0(2) ?
O2 C21 C22 C27 178.73(12) ?
C210 C21 C22 C23 -179.70(14) ?
O2 C21 C22 C23 -1.0(2) ?
C27 C22 C23 C24 -0.4(2) ?
C21 C22 C23 C24 179.40(14) ?
C22 C23 C24 C25 0.6(2) ?
C23 C24 C25 C26 -0.2(2) ?
C24 C25 C26 C27 -0.5(2) ?
C25 C26 C27 C28 -179.49(15) ?
C25 C26 C27 C22 0.7(2) ?
C23 C22 C27 C26 -0.3(2) ?
C21 C22 C27 C26 179.94(13) ?
C23 C22 C27 C28 179.89(13) ?
C21 C22 C27 C28 0.1(2) ?
C26 C27 C28 C29 -179.54(15) ?
C22 C27 C28 C29 0.3(2) ?
C27 C28 C29 C210 -0.8(2) ?
O2 C21 C210 C29 -179.16(14) ?
C22 C21 C210 C29 -0.6(2) ?
C28 C29 C210 C21 1.0(2) ?
P O3 C31 C310 -75.04(17) ?
P O3 C31 C32 109.66(13) y
C310 C31 C32 C33 -177.79(14) ?
O3 C31 C32 C33 -2.6(2) ?
C310 C31 C32 C37 1.6(2) ?
O3 C31 C32 C37 176.76(12) ?
C31 C32 C33 C34 179.40(14) ?
C37 C32 C33 C34 0.1(2) ?
C32 C33 C34 C35 0.2(2) ?
C33 C34 C35 C36 -0.1(2) ?
C34 C35 C36 C37 -0.2(2) ?
C35 C36 C37 C38 -179.09(14) ?
C35 C36 C37 C32 0.5(2) ?
C33 C32 C37 C36 -0.4(2) ?
C31 C32 C37 C36 -179.79(13) ?
C33 C32 C37 C38 179.20(13) ?
C31 C32 C37 C38 -0.2(2) ?
C36 C37 C38 C39 178.37(15) ?
C32 C37 C38 C39 -1.2(2) ?
C37 C38 C39 C310 1.3(2) ?
O3 C31 C310 C39 -176.61(13) ?
C32 C31 C310 C39 -1.5(2) ?
C38 C39 C310 C31 0.1(2) ?

loop_
_cod_related_entry_id
_cod_related_entry_database
_cod_related_entry_code
1 ChemSpider 9628801
